data_4318666
loop_
_publ_author_name
'Liliya Simkhovich'
'Israel Goldberg'
'Zeev Gross'

_publ_section_title
;
 Iron(III) and Iron(IV) Corroles: Synthesis, Spectroscopy, Structures, and
 No Indications for Corrole Radicals
;
_journal_name_full 'Inorganic Chemistry'
_journal_page_first 5433
_journal_page_last 5439
_journal_paper_doi 10.1021/ic020118b
_journal_volume 41
_journal_year 2002
_chemical_formula_moiety '(C37 H17 N4 Cl6 Fe).NO.2(C6 H6)'
_chemical_formula_sum 'C49 H29 Cl6 Fe N5 O'
_chemical_formula_weight 972.32
_chemical_name_systematic
;
  ?
;
_space_group_IT_number 15
_symmetry_cell_setting monoclinic
_symmetry_space_group_name_Hall '-C 2yc'
_symmetry_space_group_name_H-M 'C 1 2/c 1'
_atom_sites_solution_hydrogens geom
_atom_sites_solution_primary direct
_atom_sites_solution_secondary difmap
_audit_creation_method SHELXL-97
_cell_angle_alpha 90.00
_cell_angle_beta 100.8890(10)
_cell_angle_gamma 90.00
_cell_formula_units_Z 8
_cell_length_a 38.6430(13)
_cell_length_b 14.5000(3)
_cell_length_c 15.8420(5)
_cell_measurement_reflns_used 7696
_cell_measurement_temperature 115
_cell_measurement_theta_max 25.68
_cell_measurement_theta_min 2.06
_cell_volume 8716.8(4)
_computing_cell_refinement Denzo
_computing_data_collection 'Collect, Nonius B.V.'
_computing_data_reduction Denzo
_computing_structure_refinement 'SHELXL-97 (Sheldrick, 1997)'
_computing_structure_solution SIR-92
_diffrn_ambient_temperature 115
_diffrn_detector_area_resol_mean '56 microns'
_diffrn_measured_fraction_theta_full 0.949
_diffrn_measured_fraction_theta_max 0.949
_diffrn_measurement_device_type 'Nonius KappaCCD'
_diffrn_measurement_method '1 deg. Phi scans'
_diffrn_radiation_monochromator graphite
_diffrn_radiation_source 'fine-focus sealed tube'
_diffrn_radiation_type MoK\a
_diffrn_radiation_wavelength 0.71070
_diffrn_reflns_av_R_equivalents 0.0000
_diffrn_reflns_av_sigmaI/netI 0.0565
_diffrn_reflns_limit_h_max 46
_diffrn_reflns_limit_h_min 0
_diffrn_reflns_limit_k_max 14
_diffrn_reflns_limit_k_min 0
_diffrn_reflns_limit_l_max 18
_diffrn_reflns_limit_l_min -19
_diffrn_reflns_number 7696
_diffrn_reflns_theta_full 25.68
_diffrn_reflns_theta_max 25.68
_diffrn_reflns_theta_min 2.06
_exptl_absorpt_coefficient_mu 0.759
_exptl_absorpt_correction_type multi-scan
_exptl_crystal_colour 'dark red'
_exptl_crystal_density_diffrn 1.482
_exptl_crystal_density_method 'not measured'
_exptl_crystal_description prisms
_exptl_crystal_F_000 3952
_exptl_crystal_size_max 0.30
_exptl_crystal_size_mid 0.20
_exptl_crystal_size_min 0.15
_refine_diff_density_max 0.957
_refine_diff_density_min -0.629
_refine_diff_density_rms 0.095
_refine_ls_extinction_method none
_refine_ls_goodness_of_fit_ref 1.082
_refine_ls_hydrogen_treatment mixed
_refine_ls_matrix_type full
_refine_ls_number_parameters 562
_refine_ls_number_reflns 7696
_refine_ls_number_restraints 0
_refine_ls_restrained_S_all 1.082
_refine_ls_R_factor_all 0.0920
_refine_ls_R_factor_gt 0.0630
_refine_ls_shift/su_max 0.199
_refine_ls_shift/su_mean 0.024
_refine_ls_structure_factor_coef Fsqd
_refine_ls_weighting_details 'calc w=1/[\s^2^(Fo^2^)+(0.0747P)^2^+41.2281P] where P=(Fo^2^+2Fc^2^)/3'
_refine_ls_weighting_scheme calc
_refine_ls_wR_factor_gt 0.1588
_refine_ls_wR_factor_ref 0.1737
_reflns_number_gt 5630
_reflns_number_total 7696
_reflns_threshold_expression >2sigma(I)
_cod_data_source_file ic020118b_3.cif
_cod_data_source_block Fe(tdcc)(NO)
_cod_database_code 4318666

loop_
_symmetry_equiv_pos_as_xyz
'x, y, z'
'-x, y, -z+1/2'
'x+1/2, y+1/2, z'
'-x+1/2, y+1/2, -z+1/2'
'-x, -y, -z'
'x, -y, z-1/2'
'-x+1/2, -y+1/2, -z'
'x+1/2, -y+1/2, z-1/2'

loop_
_atom_site_label
_atom_site_type_symbol
_atom_site_fract_x
_atom_site_fract_y
_atom_site_fract_z
_atom_site_U_iso_or_equiv
_atom_site_adp_type
_atom_site_occupancy
_atom_site_symmetry_multiplicity
_atom_site_calc_flag
_atom_site_refinement_flags
_atom_site_disorder_assembly
_atom_site_disorder_group
Fe Fe 0.381756(16) 0.26539(5) 0.59531(4) 0.02545(19) Uani 1 1 d . . .
Cl1 Cl 0.36561(4) -0.10848(10) 0.57538(7) 0.0475(4) Uani 1 1 d . . .
Cl2 Cl 0.40218(4) 0.05312(9) 0.88601(7) 0.0433(3) Uani 1 1 d . . .
Cl3A Cl 0.51152(5) 0.39231(15) 0.63000(14) 0.0415(5) Uani 0.60 1 d P . .
Cl3B Cl 0.51293(7) 0.3027(2) 0.69385(16) 0.0316(7) Uani 0.40 1 d P . .
Cl4A Cl 0.47736(6) 0.09391(18) 0.42423(18) 0.0435(6) Uani 0.60 1 d P . .
Cl4B Cl 0.47868(8) 0.1402(3) 0.3818(2) 0.0320(7) Uani 0.40 1 d P . .
Cl5 Cl 0.33608(4) 0.42744(10) 0.25768(8) 0.0487(4) Uani 1 1 d . . .
Cl6 Cl 0.36400(4) 0.60861(9) 0.56052(7) 0.0401(3) Uani 1 1 d . . .
C1 C 0.31355(11) 0.2097(3) 0.6130(3) 0.0274(10) Uani 1 1 d . . .
C2 C 0.29389(11) 0.1438(3) 0.6506(3) 0.0278(10) Uani 1 1 d . . .
H2 H 0.2698 0.1459 0.6507 0.033 Uiso 1 1 calc R . .
C3 C 0.31692(12) 0.0766(3) 0.6867(3) 0.0299(11) Uani 1 1 d . . .
H3 H 0.3113 0.0244 0.7154 0.036 Uiso 1 1 calc R . .
C4 C 0.35113(12) 0.1011(3) 0.6722(3) 0.0296(10) Uani 1 1 d . . .
C5 C 0.38315(11) 0.0553(3) 0.6898(3) 0.0287(10) Uani 1 1 d . . .
C6 C 0.41353(12) 0.0873(3) 0.6622(3) 0.0334(11) Uani 1 1 d . . .
C7 C 0.44737(12) 0.0435(4) 0.6772(3) 0.0414(13) Uani 1 1 d . . .
H7 H 0.4536 -0.0096 0.7094 0.050 Uiso 1 1 calc R . .
C8 C 0.46878(13) 0.0936(4) 0.6357(3) 0.0443(14) Uani 1 1 d . . .
H8 H 0.4922 0.0808 0.6344 0.053 Uiso 1 1 calc R . .
C9 C 0.44887(11) 0.1693(3) 0.5946(3) 0.0318(11) Uani 1 1 d . . .
C10 C 0.46003(11) 0.2372(3) 0.5438(3) 0.0271(10) Uani 1 1 d . . .
C11 C 0.43917(11) 0.3098(3) 0.5036(3) 0.0249(10) Uani 1 1 d . . .
C12 C 0.44902(12) 0.3792(3) 0.4487(3) 0.0307(11) Uani 1 1 d . . .
H12 H 0.4708 0.3849 0.4323 0.037 Uiso 1 1 calc R . .
C13 C 0.42077(12) 0.4353(3) 0.4250(3) 0.0291(10) Uani 1 1 d . . .
H13 H 0.4197 0.4867 0.3895 0.035 Uiso 1 1 calc R . .
C14 C 0.39274(11) 0.4015(3) 0.4644(3) 0.0233(9) Uani 1 1 d . . .
C15 C 0.35834(11) 0.4376(3) 0.4541(3) 0.0241(10) Uani 1 1 d . . .
C16 C 0.33173(11) 0.3970(3) 0.4887(3) 0.0244(10) Uani 1 1 d . . .
C17 C 0.29505(12) 0.4177(3) 0.4806(3) 0.0291(10) Uani 1 1 d . . .
H17 H 0.2831 0.4665 0.4499 0.035 Uiso 1 1 calc R . .
C18 C 0.28060(11) 0.3526(3) 0.5262(3) 0.0289(10) Uani 1 1 d . . .
H18 H 0.2572 0.3491 0.5323 0.035 Uiso 1 1 calc R . .
C19 C 0.30821(11) 0.2914(3) 0.5627(3) 0.0258(10) Uani 1 1 d . . .
N21 N 0.34797(9) 0.1836(3) 0.6273(2) 0.0280(9) Uani 1 1 d . . .
N22 N 0.41496(9) 0.1653(3) 0.6118(2) 0.0288(9) Uani 1 1 d . . .
N23 N 0.40431(9) 0.3232(2) 0.5112(2) 0.0242(8) Uani 1 1 d . . .
N24 N 0.33884(9) 0.3195(3) 0.5390(2) 0.0246(8) Uani 1 1 d . . .
C25 C 0.38420(11) -0.0354(3) 0.7344(3) 0.0289(11) Uani 1 1 d . . .
C26 C 0.37651(12) -0.1157(4) 0.6874(3) 0.0348(12) Uani 1 1 d . . .
C27 C 0.37651(13) -0.2021(4) 0.7252(3) 0.0386(12) Uani 1 1 d . . .
H27 H 0.3711 -0.2548 0.6918 0.046 Uiso 1 1 calc R . .
C28 C 0.38481(13) -0.2075(4) 0.8146(3) 0.0359(12) Uani 1 1 d . . .
H28 H 0.3854 -0.2647 0.8413 0.043 Uiso 1 1 calc R . .
C29 C 0.39208(12) -0.1293(3) 0.8639(3) 0.0327(11) Uani 1 1 d . . .
H29 H 0.3971 -0.1332 0.9235 0.039 Uiso 1 1 calc R . .
C30 C 0.39184(12) -0.0451(3) 0.8234(3) 0.0285(10) Uani 1 1 d . . .
C31 C 0.49763(11) 0.2340(3) 0.5317(3) 0.0255(10) Uani 1 1 d . . .
C32 C 0.52333(15) 0.2881(6) 0.5789(5) 0.090(3) Uani 1 1 d . . .
C33 C 0.55757(14) 0.2894(4) 0.5681(5) 0.075(2) Uani 1 1 d . . .
H33 H 0.5741 0.3261 0.6030 0.089 Uiso 1 1 calc R . .
C34 C 0.56701(13) 0.2376(3) 0.5069(3) 0.0378(12) Uani 1 1 d . . .
H34 H 0.5900 0.2395 0.4975 0.045 Uiso 1 1 calc R . .
C35 C 0.54290(14) 0.1818(5) 0.4582(4) 0.068(2) Uani 1 1 d . . .
H35 H 0.5495 0.1440 0.4167 0.082 Uiso 1 1 calc R . .
C36 C 0.50837(12) 0.1815(4) 0.4708(3) 0.0406(13) Uani 1 1 d . . .
C37 C 0.35007(11) 0.5259(3) 0.4057(3) 0.0239(10) Uani 1 1 d . . .
C38 C 0.33973(12) 0.5302(3) 0.3165(3) 0.0311(11) Uani 1 1 d . . .
C39 C 0.33131(12) 0.6117(4) 0.2727(3) 0.0349(12) Uani 1 1 d . . .
H39 H 0.3246 0.6118 0.2132 0.042 Uiso 1 1 calc R . .
C40 C 0.33296(12) 0.6932(4) 0.3186(3) 0.0370(12) Uani 1 1 d . . .
H40 H 0.3275 0.7487 0.2897 0.044 Uiso 1 1 calc R . .
C41 C 0.34270(12) 0.6930(3) 0.4072(3) 0.0335(11) Uani 1 1 d . . .
H41 H 0.3435 0.7476 0.4382 0.040 Uiso 1 1 calc R . .
C42 C 0.35134(11) 0.6093(3) 0.4493(3) 0.0271(10) Uani 1 1 d . . .
N43 N 0.39630(10) 0.3332(3) 0.6773(2) 0.0388(10) Uani 1 1 d . . .
O44 O 0.40855(11) 0.3870(4) 0.7293(3) 0.0785(15) Uani 1 1 d . . .
C45 C 0.2742(3) 0.1606(8) 0.2939(6) 0.095(3) Uani 1 1 d . . .
H45 H 0.2680 0.2111 0.2582 0.115 Uiso 1 1 calc R . .
C46 C 0.25711(19) 0.0779(10) 0.2770(5) 0.093(3) Uani 1 1 d . . .
H46 H 0.2394 0.0722 0.2285 0.111 Uiso 1 1 calc R . .
C47 C 0.2653(2) 0.0060(7) 0.3286(7) 0.091(3) Uani 1 1 d . . .
H47 H 0.2530 -0.0492 0.3170 0.109 Uiso 1 1 calc R . .
C48 C 0.2919(2) 0.0131(6) 0.3988(5) 0.079(2) Uani 1 1 d . . .
H48 H 0.2979 -0.0378 0.4343 0.095 Uiso 1 1 calc R . .
C49 C 0.30939(17) 0.0923(8) 0.4171(4) 0.080(3) Uani 1 1 d . . .
H49 H 0.3273 0.0963 0.4652 0.097 Uiso 1 1 calc R . .
C50 C 0.3009(2) 0.1673(7) 0.3650(6) 0.087(3) Uani 1 1 d . . .
H50 H 0.3131 0.2225 0.3775 0.105 Uiso 1 1 calc R . .
C51 C 0.27866(17) 0.2467(5) 0.0668(4) 0.0635(18) Uani 1 1 d . . .
H51 H 0.2980 0.2447 0.1118 0.076 Uiso 1 1 calc R . .
C52 C 0.23242(17) 0.1705(5) -0.0285(4) 0.0632(17) Uani 1 1 d . . .
H52 H 0.2205 0.1164 -0.0477 0.076 Uiso 1 1 calc R . .
C53 C 0.26119(17) 0.1673(5) 0.0385(4) 0.0616(17) Uani 1 1 d . . .
H53 H 0.2686 0.1113 0.0642 0.074 Uiso 1 1 calc R . .
C54 C 0.0199(6) 0.9400(16) 0.2716(15) 0.132(8) Uiso 0.50 1 d P . .
C55 C 0.0386(4) 0.8722(9) 0.2793(8) 0.062(3) Uiso 0.50 1 d P . .
C56 C 0.0195(5) 0.8084(14) 0.2571(13) 0.109(6) Uiso 0.50 1 d P . .

loop_
_atom_site_aniso_label
_atom_site_aniso_U_11
_atom_site_aniso_U_22
_atom_site_aniso_U_33
_atom_site_aniso_U_23
_atom_site_aniso_U_13
_atom_site_aniso_U_12
Fe 0.0177(3) 0.0428(4) 0.0158(3) 0.0026(3) 0.0028(2) 0.0004(3)
Cl1 0.0516(8) 0.0717(10) 0.0184(6) -0.0018(6) 0.0044(5) 0.0074(7)
Cl2 0.0638(9) 0.0375(8) 0.0265(6) 0.0005(5) 0.0032(6) -0.0020(6)
Cl3A 0.0361(11) 0.0447(13) 0.0449(12) -0.0137(10) 0.0109(9) -0.0031(9)
Cl3B 0.0223(14) 0.0519(19) 0.0219(13) -0.0188(12) 0.0072(11) -0.0084(12)
Cl4A 0.0311(12) 0.0422(15) 0.0557(15) -0.0240(12) 0.0046(11) 0.0011(10)
Cl4B 0.0275(16) 0.044(2) 0.0247(15) -0.0082(14) 0.0071(12) -0.0037(14)
Cl5 0.0696(10) 0.0521(9) 0.0220(6) -0.0083(5) 0.0021(6) 0.0036(7)
Cl6 0.0556(8) 0.0401(8) 0.0210(5) -0.0060(5) -0.0020(5) 0.0058(6)
C1 0.020(2) 0.046(3) 0.016(2) -0.0012(19) 0.0022(17) -0.001(2)
C2 0.020(2) 0.045(3) 0.018(2) 0.0022(19) 0.0028(17) -0.003(2)
C3 0.027(2) 0.044(3) 0.020(2) 0.006(2) 0.0067(18) -0.001(2)
C4 0.027(2) 0.043(3) 0.019(2) 0.009(2) 0.0061(18) 0.003(2)
C5 0.026(2) 0.043(3) 0.017(2) 0.0060(19) 0.0020(18) 0.002(2)
C6 0.026(2) 0.050(3) 0.024(2) 0.009(2) 0.0044(19) 0.006(2)
C7 0.025(3) 0.066(4) 0.032(3) 0.023(3) 0.005(2) 0.011(2)
C8 0.024(3) 0.071(4) 0.039(3) 0.019(3) 0.007(2) 0.012(2)
C9 0.020(2) 0.051(3) 0.024(2) 0.005(2) 0.0017(18) 0.005(2)
C10 0.022(2) 0.040(3) 0.019(2) -0.0027(19) 0.0025(17) -0.0011(19)
C11 0.023(2) 0.030(3) 0.022(2) -0.0049(19) 0.0075(18) -0.0050(19)
C12 0.027(2) 0.031(3) 0.037(3) -0.007(2) 0.014(2) -0.004(2)
C13 0.035(3) 0.022(3) 0.033(2) -0.0009(19) 0.013(2) -0.004(2)
C14 0.027(2) 0.026(3) 0.017(2) -0.0043(18) 0.0069(17) -0.0031(19)
C15 0.023(2) 0.034(3) 0.015(2) -0.0058(18) 0.0021(17) -0.0034(19)
C16 0.023(2) 0.033(3) 0.016(2) -0.0028(18) 0.0009(17) 0.0013(19)
C17 0.025(2) 0.038(3) 0.023(2) 0.004(2) 0.0017(18) 0.003(2)
C18 0.016(2) 0.046(3) 0.025(2) 0.002(2) 0.0033(18) -0.0005(19)
C19 0.021(2) 0.039(3) 0.017(2) -0.0002(19) 0.0019(17) -0.0009(19)
N21 0.020(2) 0.044(2) 0.0198(18) 0.0059(17) 0.0030(15) 0.0010(17)
N22 0.0208(19) 0.045(2) 0.0213(18) 0.0093(17) 0.0054(15) 0.0012(17)
N23 0.0217(19) 0.032(2) 0.0189(18) -0.0013(16) 0.0036(14) -0.0010(16)
N24 0.0196(19) 0.037(2) 0.0177(17) -0.0004(16) 0.0038(14) -0.0025(16)
C25 0.017(2) 0.045(3) 0.025(2) 0.006(2) 0.0060(18) 0.004(2)
C26 0.030(3) 0.052(3) 0.023(2) 0.003(2) 0.006(2) 0.009(2)
C27 0.036(3) 0.049(3) 0.030(3) -0.009(2) 0.002(2) 0.006(2)
C28 0.035(3) 0.036(3) 0.036(3) 0.009(2) 0.004(2) 0.008(2)
C29 0.032(3) 0.043(3) 0.022(2) 0.005(2) 0.0011(19) 0.005(2)
C30 0.030(3) 0.034(3) 0.021(2) 0.0028(19) 0.0025(18) 0.001(2)
C31 0.024(2) 0.029(3) 0.025(2) -0.0010(18) 0.0073(18) -0.0019(18)
C32 0.024(3) 0.131(6) 0.116(6) -0.103(5) 0.017(3) -0.010(3)
C33 0.021(3) 0.070(4) 0.133(6) -0.069(4) 0.015(3) -0.010(3)
C34 0.023(2) 0.049(3) 0.045(3) 0.018(2) 0.016(2) 0.006(2)
C35 0.031(3) 0.128(6) 0.045(3) -0.044(4) 0.005(3) 0.018(3)
C36 0.027(3) 0.050(3) 0.043(3) -0.021(2) 0.000(2) 0.005(2)
C37 0.018(2) 0.034(3) 0.020(2) -0.0003(19) 0.0049(17) 0.0000(18)
C38 0.029(3) 0.041(3) 0.025(2) -0.004(2) 0.0093(19) 0.000(2)
C39 0.034(3) 0.051(3) 0.020(2) 0.009(2) 0.0049(19) 0.002(2)
C40 0.031(3) 0.043(3) 0.036(3) 0.015(2) 0.005(2) 0.005(2)
C41 0.030(3) 0.036(3) 0.033(3) 0.002(2) 0.002(2) 0.003(2)
C42 0.021(2) 0.040(3) 0.020(2) 0.000(2) 0.0023(17) -0.0008(19)
N43 0.024(2) 0.074(3) 0.019(2) -0.008(2) 0.0052(16) -0.008(2)
O44 0.041(2) 0.148(5) 0.045(2) -0.051(3) 0.0065(19) -0.021(3)
C45 0.114(8) 0.126(8) 0.061(5) 0.025(5) 0.053(5) 0.062(7)
C46 0.040(4) 0.190(11) 0.045(4) -0.046(6) -0.001(3) 0.029(6)
C47 0.068(6) 0.117(7) 0.103(7) -0.059(6) 0.055(5) -0.026(5)
C48 0.074(5) 0.114(7) 0.062(5) 0.012(5) 0.040(4) 0.030(5)
C49 0.035(4) 0.164(9) 0.044(4) -0.029(5) 0.013(3) -0.008(5)
C50 0.086(6) 0.108(7) 0.086(6) -0.029(5) 0.063(5) -0.027(5)
C51 0.050(4) 0.086(5) 0.054(4) 0.005(4) 0.009(3) -0.005(4)
C52 0.050(4) 0.081(5) 0.062(4) -0.005(4) 0.017(3) -0.012(3)
C53 0.061(4) 0.068(4) 0.058(4) 0.006(3) 0.017(3) -0.003(3)

loop_
_atom_type_symbol
_atom_type_description
_atom_type_scat_dispersion_real
_atom_type_scat_dispersion_imag
_atom_type_scat_source
C C 0.0033 0.0016 'International Tables Vol C Tables 4.2.6.8 and 6.1.1.4'
H H 0.0000 0.0000 'International Tables Vol C Tables 4.2.6.8 and 6.1.1.4'
N N 0.0061 0.0033 'International Tables Vol C Tables 4.2.6.8 and 6.1.1.4'
Cl Cl 0.1484 0.1585 'International Tables Vol C Tables 4.2.6.8 and 6.1.1.4'
Fe Fe 0.3463 0.8444 'International Tables Vol C Tables 4.2.6.8 and 6.1.1.4'
O O 0.0106 0.0060 'International Tables Vol C Tables 4.2.6.8 and 6.1.1.4'

loop_
_geom_angle_atom_site_label_1
_geom_angle_atom_site_label_2
_geom_angle_atom_site_label_3
_geom_angle
_geom_angle_site_symmetry_1
_geom_angle_site_symmetry_3
_geom_angle_publ_flag
N43 Fe N24 105.22(18) . . ?
N43 Fe N21 108.23(18) . . ?
N24 Fe N21 78.47(15) . . ?
N43 Fe N23 98.91(17) . . ?
N24 Fe N23 87.95(15) . . ?
N21 Fe N23 151.97(15) . . ?
N43 Fe N22 102.99(19) . . ?
N24 Fe N22 151.34(16) . . ?
N21 Fe N22 88.10(15) . . ?
N23 Fe N22 92.61(15) . . ?
Cl3B Cl3A C32 68.5(3) . . ?
Cl3A Cl3B C32 59.9(3) . . ?
Cl4B Cl4A C36 71.0(3) . . ?
Cl4A Cl4B C36 77.8(3) . . ?
N21 C1 C2 109.1(4) . . ?
N21 C1 C19 111.0(4) . . ?
C2 C1 C19 139.8(4) . . ?
C3 C2 C1 107.3(4) . . ?
C3 C2 H2 126.4 . . ?
C1 C2 H2 126.4 . . ?
C2 C3 C4 107.7(4) . . ?
C2 C3 H3 126.2 . . ?
C4 C3 H3 126.2 . . ?
C5 C4 N21 120.4(4) . . ?
C5 C4 C3 131.8(4) . . ?
N21 C4 C3 107.6(4) . . ?
C4 C5 C6 123.1(4) . . ?
C4 C5 C25 117.5(4) . . ?
C6 C5 C25 119.3(4) . . ?
N22 C6 C5 124.9(4) . . ?
N22 C6 C7 108.8(4) . . ?
C5 C6 C7 126.3(4) . . ?
C8 C7 C6 107.6(4) . . ?
C8 C7 H7 126.2 . . ?
C6 C7 H7 126.2 . . ?
C7 C8 C9 107.9(4) . . ?
C7 C8 H8 126.0 . . ?
C9 C8 H8 126.1 . . ?
N22 C9 C10 123.4(4) . . ?
N22 C9 C8 109.0(4) . . ?
C10 C9 C8 127.6(4) . . ?
C9 C10 C11 125.4(4) . . ?
C9 C10 C31 117.7(4) . . ?
C11 C10 C31 116.9(4) . . ?
N23 C11 C10 123.4(4) . . ?
N23 C11 C12 109.2(4) . . ?
C10 C11 C12 127.5(4) . . ?
C13 C12 C11 107.4(4) . . ?
C13 C12 H12 126.3 . . ?
C11 C12 H12 126.3 . . ?
C12 C13 C14 108.0(4) . . ?
C12 C13 H13 126.0 . . ?
C14 C13 H13 126.0 . . ?
N23 C14 C15 124.7(4) . . ?
N23 C14 C13 108.7(4) . . ?
C15 C14 C13 126.5(4) . . ?
C16 C15 C14 123.5(4) . . ?
C16 C15 C37 117.6(4) . . ?
C14 C15 C37 118.9(4) . . ?
N24 C16 C15 119.6(4) . . ?
N24 C16 C17 108.0(4) . . ?
C15 C16 C17 132.4(4) . . ?
C18 C17 C16 107.8(4) . . ?
C18 C17 H17 126.1 . . ?
C16 C17 H17 126.1 . . ?
C17 C18 C19 107.1(4) . . ?
C17 C18 H18 126.4 . . ?
C19 C18 H18 126.5 . . ?
N24 C19 C1 111.1(4) . . ?
N24 C19 C18 108.9(4) . . ?
C1 C19 C18 139.9(4) . . ?
C1 N21 C4 108.3(4) . . ?
C1 N21 Fe 118.8(3) . . ?
C4 N21 Fe 132.6(3) . . ?
C9 N22 C6 106.7(4) . . ?
C9 N22 Fe 124.9(3) . . ?
C6 N22 Fe 126.5(3) . . ?
C14 N23 C11 106.8(3) . . ?
C14 N23 Fe 126.0(3) . . ?
C11 N23 Fe 125.1(3) . . ?
C19 N24 C16 108.2(3) . . ?
C19 N24 Fe 118.2(3) . . ?
C16 N24 Fe 132.2(3) . . ?
C26 C25 C30 116.3(4) . . ?
C26 C25 C5 120.2(4) . . ?
C30 C25 C5 123.5(4) . . ?
C25 C26 C27 123.0(4) . . ?
C25 C26 Cl1 118.8(4) . . ?
C27 C26 Cl1 118.2(4) . . ?
C26 C27 C28 118.0(5) . . ?
C26 C27 H27 121.0 . . ?
C28 C27 H27 121.0 . . ?
C29 C28 C27 120.9(5) . . ?
C29 C28 H28 119.5 . . ?
C27 C28 H28 119.6 . . ?
C28 C29 C30 119.0(4) . . ?
C28 C29 H29 120.5 . . ?
C30 C29 H29 120.5 . . ?
C29 C30 C25 122.8(4) . . ?
C29 C30 Cl2 118.7(3) . . ?
C25 C30 Cl2 118.5(4) . . ?
C36 C31 C32 115.0(4) . . ?
C36 C31 C10 122.9(4) . . ?
C32 C31 C10 122.1(4) . . ?
C33 C32 C31 123.9(5) . . ?
C33 C32 Cl3A 112.1(5) . . ?
C31 C32 Cl3A 120.2(4) . . ?
C33 C32 Cl3B 119.5(5) . . ?
C31 C32 Cl3B 108.4(5) . . ?
Cl3A C32 Cl3B 51.58(19) . . ?
C34 C33 C32 119.3(5) . . ?
C34 C33 H33 120.4 . . ?
C32 C33 H33 120.4 . . ?
C33 C34 C35 119.8(5) . . ?
C33 C34 H34 120.1 . . ?
C35 C34 H34 120.1 . . ?
C34 C35 C36 119.8(5) . . ?
C34 C35 H35 120.1 . . ?
C36 C35 H35 120.1 . . ?
C31 C36 C35 122.2(5) . . ?
C31 C36 Cl4B 121.6(4) . . ?
C35 C36 Cl4B 112.9(4) . . ?
C31 C36 Cl4A 114.7(4) . . ?
C35 C36 Cl4A 121.8(4) . . ?
Cl4B C36 Cl4A 31.25(14) . . ?
C42 C37 C38 116.1(4) . . ?
C42 C37 C15 120.5(4) . . ?
C38 C37 C15 123.4(4) . . ?
C39 C38 C37 122.9(4) . . ?
C39 C38 Cl5 118.4(3) . . ?
C37 C38 Cl5 118.7(4) . . ?
C38 C39 C40 119.1(4) . . ?
C38 C39 H39 120.5 . . ?
C40 C39 H39 120.5 . . ?
C39 C40 C41 120.5(4) . . ?
C39 C40 H40 119.8 . . ?
C41 C40 H40 119.7 . . ?
C40 C41 C42 118.8(5) . . ?
C40 C41 H41 120.6 . . ?
C42 C41 H41 120.6 . . ?
C37 C42 C41 122.5(4) . . ?
C37 C42 Cl6 118.4(3) . . ?
C41 C42 Cl6 119.0(4) . . ?
O44 N43 Fe 172.3(4) . . ?
C46 C45 C50 118.7(8) . . ?
C46 C45 H45 120.7 . . ?
C50 C45 H45 120.7 . . ?
C47 C46 C45 121.1(8) . . ?
C47 C46 H46 119.4 . . ?
C45 C46 H46 119.4 . . ?
C46 C47 C48 119.8(8) . . ?
C46 C47 H47 120.1 . . ?
C48 C47 H47 120.1 . . ?
C49 C48 C47 120.8(8) . . ?
C49 C48 H48 119.6 . . ?
C47 C48 H48 119.6 . . ?
C48 C49 C50 120.0(7) . . ?
C48 C49 H49 120.0 . . ?
C50 C49 H49 120.0 . . ?
C45 C50 C49 119.5(8) . . ?
C45 C50 H50 120.2 . . ?
C49 C50 H50 120.2 . . ?
C53 C51 C52 119.8(6) . 7 ?
C53 C51 H51 120.1 . . ?
C52 C51 H51 120.1 7 . ?
C51 C52 C53 120.3(6) 7 . ?
C51 C52 H52 119.9 7 . ?
C53 C52 H52 119.9 . . ?
C51 C53 C52 119.9(6) . . ?
C51 C53 H53 120.0 . . ?
C52 C53 H53 120.0 . . ?
C55 C54 C54 124.3(13) . 2 ?
C56 C55 C54 106.0(17) . . ?
C55 C56 C56 126.8(13) . 2 ?

loop_
_geom_bond_atom_site_label_1
_geom_bond_atom_site_label_2
_geom_bond_distance
_geom_bond_site_symmetry_2
_geom_bond_publ_flag
Fe N43 1.641(4) . ?
Fe N24 1.898(4) . ?
Fe N21 1.902(4) . ?
Fe N23 1.917(3) . ?
Fe N22 1.922(4) . ?
Cl1 C26 1.748(4) . ?
Cl2 C30 1.738(5) . ?
Cl3A Cl3B 1.641(4) . ?
Cl3A C32 1.812(6) . ?
Cl3B C32 1.949(8) . ?
Cl4A Cl4B 0.958(3) . ?
Cl4A C36 1.806(5) . ?
Cl4B C36 1.746(5) . ?
Cl5 C38 1.749(5) . ?
Cl6 C42 1.738(4) . ?
C1 N21 1.360(5) . ?
C1 C2 1.419(6) . ?
C1 C19 1.422(6) . ?
C2 C3 1.370(6) . ?
C2 H2 0.9300 . ?
C3 C4 1.429(6) . ?
C3 H3 0.9300 . ?
C4 C5 1.385(6) . ?
C4 N21 1.385(6) . ?
C5 C6 1.406(6) . ?
C5 C25 1.490(6) . ?
C6 N22 1.391(6) . ?
C6 C7 1.433(6) . ?
C7 C8 1.361(7) . ?
C7 H7 0.9300 . ?
C8 C9 1.424(7) . ?
C8 H8 0.9300 . ?
C9 N22 1.389(5) . ?
C9 C10 1.392(6) . ?
C10 C11 1.402(6) . ?
C10 C31 1.502(6) . ?
C11 N23 1.389(5) . ?
C11 C12 1.428(6) . ?
C12 C13 1.357(6) . ?
C12 H12 0.9300 . ?
C13 C14 1.435(6) . ?
C13 H13 0.9300 . ?
C14 N23 1.383(5) . ?
C14 C15 1.409(6) . ?
C15 C16 1.384(6) . ?
C15 C37 1.495(6) . ?
C16 N24 1.376(6) . ?
C16 C17 1.431(6) . ?
C17 C18 1.370(6) . ?
C17 H17 0.9300 . ?
C18 C19 1.424(6) . ?
C18 H18 0.9300 . ?
C19 N24 1.369(5) . ?
C25 C26 1.385(7) . ?
C25 C30 1.392(6) . ?
C26 C27 1.389(7) . ?
C27 C28 1.395(7) . ?
C27 H27 0.9300 . ?
C28 C29 1.374(7) . ?
C28 H28 0.9300 . ?
C29 C30 1.379(6) . ?
C29 H29 0.9300 . ?
C31 C36 1.354(6) . ?
C31 C32 1.372(7) . ?
C32 C33 1.366(8) . ?
C33 C34 1.331(8) . ?
C33 H33 0.9300 . ?
C34 C35 1.358(8) . ?
C34 H34 0.9300 . ?
C35 C36 1.385(7) . ?
C35 H35 0.9300 . ?
C37 C42 1.389(6) . ?
C37 C38 1.396(6) . ?
C38 C39 1.377(7) . ?
C39 C40 1.383(7) . ?
C39 H39 0.9300 . ?
C40 C41 1.383(6) . ?
C40 H40 0.9300 . ?
C41 C42 1.394(7) . ?
C41 H41 0.9300 . ?
N43 O44 1.169(5) . ?
C45 C46 1.371(13) . ?
C45 C50 1.380(12) . ?
C45 H45 0.9300 . ?
C46 C47 1.326(13) . ?
C46 H46 0.9300 . ?
C47 C48 1.368(11) . ?
C47 H47 0.9300 . ?
C48 C49 1.336(11) . ?
C48 H48 0.9300 . ?
C49 C50 1.367(12) . ?
C49 H49 0.9300 . ?
C50 H50 0.9300 . ?
C51 C53 1.366(9) . ?
C51 C52 1.377(9) 7 ?
C51 H51 0.9300 . ?
C52 C51 1.377(9) 7 ?
C52 C53 1.386(9) . ?
C52 H52 0.9300 . ?
C53 H53 0.9300 . ?
C54 C55 1.21(2) . ?
C54 C54 1.56(4) 2 ?
C55 C56 1.19(2) . ?
C56 C56 1.48(4) 2 ?
